data_4308211
loop_
_publ_author_name
'Timothy J. Boyle'
'Leigh Anna M. Ottley'
'Sherrika D. Daniel-Taylor'
'Louis J. Tribby'
'Scott D. Bunge'
'Alison L. Costello'
'Todd M. Alam'
'John C. Gordon'
'T. Mark MCleskey'

_publ_contact_author_address '1001 University Blvd, Albuquerque, NM 87106'
_publ_contact_author_email tjboyle@sandia.gov
_publ_contact_author_fax '(505) 272-7336'
_publ_contact_author_name 'Timothy J. Boyle et.al.'
_publ_section_title
;
Isostructural neo-Pentoxide Derivatives of Group 3 and the Lanthanide Series
Metals for the Production of Ln2O3 Nanoparticles
;
_journal_name_full 'Inorganic Chemistry'
_journal_page_first 3705
_journal_page_last 3713
_journal_paper_doi 10.1021/ic070253u
_journal_volume 46
_journal_year 2007
_chemical_formula_moiety 'C60 H132 O12 Tb4'
_chemical_formula_sum 'C60 H132 O12 Tb4'
_chemical_formula_weight 1681.34
_chemical_name_common '(10) [Tb(m-ONep)(ONep)]4'
_chemical_name_systematic
; 
 ? 
;
_space_group_IT_number 114
_symmetry_cell_setting tetragonal
_symmetry_space_group_name_Hall 'P -4 2n'
_symmetry_space_group_name_H-M 'P -4 21 c'
_atom_sites_solution_hydrogens geom
_atom_sites_solution_primary direct
_atom_sites_solution_secondary difmap
_audit_creation_method SHELXL-97
_cell_angle_alpha 90.00
_cell_angle_beta 90.00
_cell_angle_gamma 90.00
_cell_formula_units_Z 2
_cell_length_a 18.1060(6)
_cell_length_b 18.1060(6)
_cell_length_c 11.7612(7)
_cell_measurement_reflns_used 7851
_cell_measurement_temperature 203(2)
_cell_measurement_theta_max 25.24
_cell_measurement_theta_min 2.52
_cell_volume 3855.6(3)
_computing_cell_refinement 'Bruker SMART'
_computing_data_collection 'Bruker SMART'
_computing_data_reduction 'Bruker SAINT'
_computing_molecular_graphics 'Bruker SHELXTL'
_computing_publication_material 'Bruker SHELXTL'
_computing_structure_refinement 'SHELXL-97 (Sheldrick, 1997)'
_computing_structure_solution 'SHELXS-97 (Sheldrick, 1990)'
_diffrn_ambient_temperature 203(2)
_diffrn_measured_fraction_theta_full 1.000
_diffrn_measured_fraction_theta_max 1.000
_diffrn_measurement_device_type 'CCD area detector'
_diffrn_measurement_method 'phi and omega scans'
_diffrn_radiation_monochromator graphite
_diffrn_radiation_source 'fine-focus sealed tube'
_diffrn_radiation_type MoK\a
_diffrn_radiation_wavelength 0.71073
_diffrn_reflns_av_R_equivalents 0.0208
_diffrn_reflns_av_sigmaI/netI 0.0137
_diffrn_reflns_limit_h_max 21
_diffrn_reflns_limit_h_min -21
_diffrn_reflns_limit_k_max 21
_diffrn_reflns_limit_k_min -21
_diffrn_reflns_limit_l_max 14
_diffrn_reflns_limit_l_min -14
_diffrn_reflns_number 27677
_diffrn_reflns_theta_full 25.25
_diffrn_reflns_theta_max 25.25
_diffrn_reflns_theta_min 1.59
_exptl_absorpt_coefficient_mu 3.671
_exptl_absorpt_correction_T_max .668
_exptl_absorpt_correction_T_min .499
_exptl_absorpt_correction_type empirical
_exptl_absorpt_process_details SADABS
_exptl_crystal_colour colorless
_exptl_crystal_density_diffrn 1.448
_exptl_crystal_density_meas ?
_exptl_crystal_density_method .
_exptl_crystal_description irregular
_exptl_crystal_F_000 1696
_exptl_crystal_size_max 0.30
_exptl_crystal_size_mid 0.16
_exptl_crystal_size_min 0.11
_refine_diff_density_max 0.722
_refine_diff_density_min -0.605
_refine_diff_density_rms 0.078
_refine_ls_abs_structure_details 'Flack H D (1983), Acta Cryst. A39, 876-881'
_refine_ls_abs_structure_Flack 0.00(2)
_refine_ls_extinction_method none
_refine_ls_goodness_of_fit_ref 1.064
_refine_ls_hydrogen_treatment constr
_refine_ls_matrix_type full
_refine_ls_number_parameters 181
_refine_ls_number_reflns 3498
_refine_ls_number_restraints 0
_refine_ls_restrained_S_all 1.064
_refine_ls_R_factor_all 0.0271
_refine_ls_R_factor_gt 0.0257
_refine_ls_shift/su_max 0.002
_refine_ls_shift/su_mean 0.000
_refine_ls_structure_factor_coef Fsqd
_refine_ls_weighting_details 'calc w=1/[\s^2^(Fo^2^)+(0.0293P)^2^+7.4235P] where P=(Fo^2^+2Fc^2^)/3'
_refine_ls_weighting_scheme calc
_refine_ls_wR_factor_gt 0.0629
_refine_ls_wR_factor_ref 0.0639
_reflns_number_gt 3341
_reflns_number_total 3498
_reflns_threshold_expression >2sigma(I)
_cod_data_source_file ic070253usi20070208_065126_07.cif
_cod_data_source_block jun114s
_cod_depositor_comments
;
The following automatic conversions were performed:
'_symmetry_cell_setting' value 'Tetragonal' changed to 'tetragonal'
according to '/home/saulius/struct/CIF-dictionaries/cif_core.dic'
dictionary named 'cif_core.dic' version 2.4.1 from 2010-06-29.

Automatic conversion script
Id: cif_fix_enum 1527 2010-12-29 10:47:43Z saulius 
;
_cod_database_code 4308211

loop_
_symmetry_equiv_pos_as_xyz
'x, y, z'
'-x, -y, z'
'y, -x, -z'
'-y, x, -z'
'-x+1/2, y+1/2, -z+1/2'
'x+1/2, -y+1/2, -z+1/2'
'-y+1/2, -x+1/2, z+1/2'
'y+1/2, x+1/2, z+1/2'

loop_
_atom_site_label
_atom_site_type_symbol
_atom_site_fract_x
_atom_site_fract_y
_atom_site_fract_z
_atom_site_U_iso_or_equiv
_atom_site_adp_type
_atom_site_occupancy
_atom_site_symmetry_multiplicity
_atom_site_calc_flag
_atom_site_refinement_flags
_atom_site_disorder_assembly
_atom_site_disorder_group
Tb1 Tb 0.045561(10) 0.866722(9) 0.00019(3) 0.03500(8) Uani 1 1 d . . .
O1 O 0.08276(19) 0.75910(15) -0.0026(6) 0.0540(8) Uani 1 1 d . . .
O2 O 0.1261(2) 0.9375(2) 0.1022(3) 0.0399(9) Uani 1 1 d . . .
O3 O -0.0461(2) 0.90636(19) 0.1161(3) 0.0366(8) Uani 1 1 d . . .
C1 C 0.1201(6) 0.6952(4) -0.0367(9) 0.115(4) Uani 1 1 d . . .
H1A H 0.1730 0.7037 -0.0253 0.138 Uiso 1 1 calc R . .
H1B H 0.1122 0.6892 -0.1186 0.138 Uiso 1 1 calc R . .
C2 C 0.1014(4) 0.6257(3) 0.0178(8) 0.064(2) Uani 1 1 d . . .
C3 C 0.0233(5) 0.6110(4) 0.005(2) 0.226(9) Uani 1 1 d . . .
H3A H -0.0049 0.6512 0.0380 0.339 Uiso 1 1 calc R . .
H3B H 0.0109 0.5653 0.0435 0.339 Uiso 1 1 calc R . .
H3C H 0.0114 0.6066 -0.0752 0.339 Uiso 1 1 calc R . .
C4 C 0.1463(6) 0.5624(4) -0.0220(12) 0.140(5) Uani 1 1 d . . .
H4A H 0.1378 0.5203 0.0272 0.210 Uiso 1 1 calc R . .
H4B H 0.1982 0.5757 -0.0199 0.210 Uiso 1 1 calc R . .
H4C H 0.1324 0.5499 -0.0992 0.210 Uiso 1 1 calc R . .
C5 C 0.1127(8) 0.6313(6) 0.1446(9) 0.152(6) Uani 1 1 d . . .
H5A H 0.0783 0.6671 0.1759 0.228 Uiso 1 1 calc R . .
H5B H 0.1629 0.6471 0.1602 0.228 Uiso 1 1 calc R . .
H5C H 0.1041 0.5835 0.1793 0.228 Uiso 1 1 calc R . .
C6 C -0.0400(3) 0.9115(3) 0.2361(4) 0.0445(12) Uani 1 1 d . . .
H6A H -0.0615 0.9585 0.2609 0.053 Uiso 1 1 calc R . .
H6B H 0.0124 0.9119 0.2568 0.053 Uiso 1 1 calc R . .
C7 C -0.0782(3) 0.8488(3) 0.2991(4) 0.0464(13) Uani 1 1 d . . .
C8 C -0.0487(4) 0.7745(3) 0.2610(6) 0.0656(17) Uani 1 1 d . . .
H8A H -0.0700 0.7358 0.3076 0.098 Uiso 1 1 calc R . .
H8B H 0.0047 0.7738 0.2690 0.098 Uiso 1 1 calc R . .
H8C H -0.0617 0.7662 0.1820 0.098 Uiso 1 1 calc R . .
C9 C -0.1615(4) 0.8506(4) 0.2798(8) 0.080(2) Uani 1 1 d . . .
H9A H -0.1798 0.9001 0.2933 0.120 Uiso 1 1 calc R . .
H9B H -0.1854 0.8165 0.3318 0.120 Uiso 1 1 calc R . .
H9C H -0.1723 0.8362 0.2021 0.120 Uiso 1 1 calc R . .
C10 C -0.0618(6) 0.8577(5) 0.4255(6) 0.109(4) Uani 1 1 d . . .
H10A H -0.0728 0.9080 0.4487 0.163 Uiso 1 1 calc R . .
H10B H -0.0100 0.8473 0.4396 0.163 Uiso 1 1 calc R . .
H10C H -0.0921 0.8236 0.4688 0.163 Uiso 1 1 calc R . .
C11 C 0.1699(6) 0.9282(9) 0.1946(7) 0.180(8) Uani 1 1 d . . .
H11A H 0.1360 0.9180 0.2577 0.216 Uiso 1 1 calc R . .
H11B H 0.1912 0.9769 0.2100 0.216 Uiso 1 1 calc R . .
C12 C 0.2289(3) 0.8774(3) 0.2080(4) 0.0440(12) Uani 1 1 d . . .
C13 C 0.1989(13) 0.8141(6) 0.2677(13) 0.270(15) Uani 1 1 d . . .
H13A H 0.2269 0.8059 0.3369 0.406 Uiso 1 1 calc R . .
H13B H 0.2022 0.7708 0.2195 0.406 Uiso 1 1 calc R . .
H13C H 0.1476 0.8234 0.2866 0.406 Uiso 1 1 calc R . .
C14 C 0.2616(3) 0.8516(4) 0.0971(5) 0.0576(15) Uani 1 1 d . . .
H14A H 0.2811 0.8936 0.0557 0.086 Uiso 1 1 calc R . .
H14B H 0.2237 0.8277 0.0520 0.086 Uiso 1 1 calc R . .
H14C H 0.3012 0.8168 0.1121 0.086 Uiso 1 1 calc R . .
C15 C 0.2827(6) 0.9128(12) 0.2773(12) 0.272(14) Uani 1 1 d . . .
H15A H 0.2938 0.9612 0.2463 0.407 Uiso 1 1 calc R . .
H15B H 0.3273 0.8832 0.2790 0.407 Uiso 1 1 calc R . .
H15C H 0.2635 0.9182 0.3539 0.407 Uiso 1 1 calc R . .

loop_
_atom_site_aniso_label
_atom_site_aniso_U_11
_atom_site_aniso_U_22
_atom_site_aniso_U_33
_atom_site_aniso_U_23
_atom_site_aniso_U_13
_atom_site_aniso_U_12
Tb1 0.03442(11) 0.02672(10) 0.04386(12) 0.0007(2) 0.0034(2) 0.00298(7)
O1 0.065(2) 0.0299(14) 0.067(2) 0.001(3) 0.005(4) 0.0138(13)
O2 0.036(2) 0.038(2) 0.046(2) 0.0023(16) -0.0062(17) 0.0049(17)
O3 0.037(2) 0.039(2) 0.0341(17) 0.0056(15) -0.0002(15) 0.0005(17)
C1 0.151(8) 0.044(4) 0.151(10) 0.009(4) 0.076(7) 0.034(4)
C2 0.069(4) 0.035(2) 0.088(6) -0.006(4) -0.017(4) 0.006(2)
C3 0.108(7) 0.042(4) 0.53(3) 0.030(14) -0.084(18) -0.004(4)
C4 0.194(11) 0.059(4) 0.167(12) 0.002(7) 0.032(11) 0.054(5)
C5 0.250(16) 0.101(8) 0.104(7) 0.024(6) 0.014(9) 0.068(9)
C6 0.050(3) 0.043(3) 0.041(3) -0.002(2) -0.002(2) -0.009(2)
C7 0.053(3) 0.042(3) 0.045(3) 0.006(2) 0.002(2) -0.009(2)
C8 0.066(4) 0.048(3) 0.083(4) 0.030(3) 0.007(3) 0.000(3)
C9 0.044(4) 0.077(5) 0.118(7) 0.042(5) 0.025(4) 0.013(3)
C10 0.167(10) 0.116(7) 0.043(4) 0.016(4) 0.021(5) -0.036(7)
C11 0.152(9) 0.34(2) 0.045(4) -0.021(7) -0.016(5) 0.183(13)
C12 0.044(3) 0.044(3) 0.044(3) 0.003(2) -0.003(2) 0.010(2)
C13 0.54(4) 0.077(7) 0.192(14) 0.048(8) 0.26(2) 0.087(14)
C14 0.049(3) 0.067(4) 0.057(3) 0.008(3) 0.002(3) 0.015(3)
C15 0.079(7) 0.52(3) 0.220(15) -0.25(2) 0.046(9) -0.104(13)

loop_
_atom_type_symbol
_atom_type_description
_atom_type_scat_dispersion_real
_atom_type_scat_dispersion_imag
_atom_type_scat_source
C C 0.0033 0.0016 'International Tables Vol C Tables 4.2.6.8 and 6.1.1.4'
H H 0.0000 0.0000 'International Tables Vol C Tables 4.2.6.8 and 6.1.1.4'
O O 0.0106 0.0060 'International Tables Vol C Tables 4.2.6.8 and 6.1.1.4'
Tb Tb -0.1723 4.1537 'International Tables Vol C Tables 4.2.6.8 and 6.1.1.4'

loop_
_geom_angle_atom_site_label_1
_geom_angle_atom_site_label_2
_geom_angle_atom_site_label_3
_geom_angle
_geom_angle_site_symmetry_1
_geom_angle_site_symmetry_3
_geom_angle_publ_flag
O1 Tb1 O3 121.59(17) . 4_665 ?
O1 Tb1 O3 123.26(17) . . ?
O3 Tb1 O3 115.15(16) 4_665 . ?
O1 Tb1 O2 109.30(16) . . ?
O3 Tb1 O2 71.35(12) 4_665 . ?
O3 Tb1 O2 88.50(15) . . ?
O1 Tb1 O2 108.82(16) . 3_465 ?
O3 Tb1 O2 88.35(14) 4_665 3_465 ?
O3 Tb1 O2 70.99(12) . 3_465 ?
O2 Tb1 O2 141.88(15) . 3_465 ?
O1 Tb1 Tb1 135.18(10) . 3_465 ?
O3 Tb1 Tb1 92.15(9) 4_665 3_465 ?
O3 Tb1 Tb1 37.17(9) . 3_465 ?
O2 Tb1 Tb1 109.08(9) . 3_465 ?
O2 Tb1 Tb1 37.93(9) 3_465 3_465 ?
O1 Tb1 Tb1 134.80(10) . 4_665 ?
O3 Tb1 Tb1 37.21(9) 4_665 4_665 ?
O3 Tb1 Tb1 92.23(9) . 4_665 ?
O2 Tb1 Tb1 38.28(9) . 4_665 ?
O2 Tb1 Tb1 108.85(9) 3_465 4_665 ?
Tb1 Tb1 Tb1 90.0 3_465 4_665 ?
C1 O1 Tb1 160.8(5) . . ?
C11 O2 Tb1 136.4(8) . . ?
C11 O2 Tb1 119.6(8) . 4_665 ?
Tb1 O2 Tb1 103.79(14) . 4_665 ?
C6 O3 Tb1 129.1(3) . 3_465 ?
C6 O3 Tb1 124.2(3) . . ?
Tb1 O3 Tb1 105.61(14) 3_465 . ?
O1 C1 C2 118.5(7) . . ?
O1 C1 H1A 107.7 . . ?
C2 C1 H1A 107.7 . . ?
O1 C1 H1B 107.7 . . ?
C2 C1 H1B 107.7 . . ?
H1A C1 H1B 107.1 . . ?
C3 C2 C1 110.0(8) . . ?
C3 C2 C4 111.2(8) . . ?
C1 C2 C4 113.8(8) . . ?
C3 C2 C5 104.3(13) . . ?
C1 C2 C5 110.2(8) . . ?
C4 C2 C5 106.9(8) . . ?
C2 C3 H3A 109.5 . . ?
C2 C3 H3B 109.5 . . ?
H3A C3 H3B 109.5 . . ?
C2 C3 H3C 109.5 . . ?
H3A C3 H3C 109.5 . . ?
H3B C3 H3C 109.5 . . ?
C2 C4 H4A 109.5 . . ?
C2 C4 H4B 109.5 . . ?
H4A C4 H4B 109.5 . . ?
C2 C4 H4C 109.5 . . ?
H4A C4 H4C 109.5 . . ?
H4B C4 H4C 109.5 . . ?
C2 C5 H5A 109.5 . . ?
C2 C5 H5B 109.5 . . ?
H5A C5 H5B 109.5 . . ?
C2 C5 H5C 109.5 . . ?
H5A C5 H5C 109.5 . . ?
H5B C5 H5C 109.5 . . ?
O3 C6 C7 113.6(4) . . ?
O3 C6 H6A 108.9 . . ?
C7 C6 H6A 108.9 . . ?
O3 C6 H6B 108.9 . . ?
C7 C6 H6B 108.9 . . ?
H6A C6 H6B 107.7 . . ?
C8 C7 C6 111.0(5) . . ?
C8 C7 C10 108.3(6) . . ?
C6 C7 C10 107.9(5) . . ?
C8 C7 C9 108.9(6) . . ?
C6 C7 C9 111.1(5) . . ?
C10 C7 C9 109.6(6) . . ?
C7 C8 H8A 109.5 . . ?
C7 C8 H8B 109.5 . . ?
H8A C8 H8B 109.5 . . ?
C7 C8 H8C 109.5 . . ?
H8A C8 H8C 109.5 . . ?
H8B C8 H8C 109.5 . . ?
C7 C9 H9A 109.5 . . ?
C7 C9 H9B 109.5 . . ?
H9A C9 H9B 109.5 . . ?
C7 C9 H9C 109.5 . . ?
H9A C9 H9C 109.5 . . ?
H9B C9 H9C 109.5 . . ?
C7 C10 H10A 109.5 . . ?
C7 C10 H10B 109.5 . . ?
H10A C10 H10B 109.5 . . ?
C7 C10 H10C 109.5 . . ?
H10A C10 H10C 109.5 . . ?
H10B C10 H10C 109.5 . . ?
O2 C11 C12 127.7(8) . . ?
O2 C11 H11A 105.4 . . ?
C12 C11 H11A 105.4 . . ?
O2 C11 H11B 105.4 . . ?
C12 C11 H11B 105.4 . . ?
H11A C11 H11B 106.0 . . ?
C11 C12 C15 106.7(10) . . ?
C11 C12 C13 106.4(11) . . ?
C15 C12 C13 109.6(12) . . ?
C11 C12 C14 113.6(5) . . ?
C15 C12 C14 111.6(6) . . ?
C13 C12 C14 108.7(6) . . ?
C12 C13 H13A 109.5 . . ?
C12 C13 H13B 109.5 . . ?
H13A C13 H13B 109.5 . . ?
C12 C13 H13C 109.5 . . ?
H13A C13 H13C 109.5 . . ?
H13B C13 H13C 109.5 . . ?
C12 C14 H14A 109.5 . . ?
C12 C14 H14B 109.5 . . ?
H14A C14 H14B 109.5 . . ?
C12 C14 H14C 109.5 . . ?
H14A C14 H14C 109.5 . . ?
H14B C14 H14C 109.5 . . ?
C12 C15 H15A 109.5 . . ?
C12 C15 H15B 109.5 . . ?
H15A C15 H15B 109.5 . . ?
C12 C15 H15C 109.5 . . ?
H15A C15 H15C 109.5 . . ?
H15B C15 H15C 109.5 . . ?

loop_
_geom_bond_atom_site_label_1
_geom_bond_atom_site_label_2
_geom_bond_distance
_geom_bond_site_symmetry_2
_geom_bond_publ_flag
Tb1 O1 2.062(3) . ?
Tb1 O3 2.263(3) 4_665 ?
Tb1 O3 2.265(4) . ?
Tb1 O2 2.283(4) . ?
Tb1 O2 2.301(4) 3_465 ?
Tb1 Tb1 3.6066(3) 3_465 ?
Tb1 Tb1 3.6067(3) 4_665 ?
O1 C1 1.398(7) . ?
O2 C11 1.355(9) . ?
O2 Tb1 2.301(4) 4_665 ?
O3 C6 1.418(6) . ?
O3 Tb1 2.263(3) 3_465 ?
C1 C2 1.452(10) . ?
C1 H1A 0.9800 . ?
C1 H1B 0.9800 . ?
C2 C3 1.448(11) . ?
C2 C4 1.481(10) . ?
C2 C5 1.509(14) . ?
C3 H3A 0.9700 . ?
C3 H3B 0.9700 . ?
C3 H3C 0.9700 . ?
C4 H4A 0.9700 . ?
C4 H4B 0.9700 . ?
C4 H4C 0.9700 . ?
C5 H5A 0.9700 . ?
C5 H5B 0.9700 . ?
C5 H5C 0.9700 . ?
C6 C7 1.522(7) . ?
C6 H6A 0.9800 . ?
C6 H6B 0.9800 . ?
C7 C8 1.515(8) . ?
C7 C10 1.525(9) . ?
C7 C9 1.526(9) . ?
C8 H8A 0.9700 . ?
C8 H8B 0.9700 . ?
C8 H8C 0.9700 . ?
C9 H9A 0.9700 . ?
C9 H9B 0.9700 . ?
C9 H9C 0.9700 . ?
C10 H10A 0.9700 . ?
C10 H10B 0.9700 . ?
C10 H10C 0.9700 . ?
C11 C12 1.419(10) . ?
C11 H11A 0.9800 . ?
C11 H11B 0.9800 . ?
C12 C15 1.421(11) . ?
C12 C13 1.449(12) . ?
C12 C14 1.507(8) . ?
C13 H13A 0.9700 . ?
C13 H13B 0.9700 . ?
C13 H13C 0.9700 . ?
C14 H14A 0.9700 . ?
C14 H14B 0.9700 . ?
C14 H14C 0.9700 . ?
C15 H15A 0.9700 . ?
C15 H15B 0.9700 . ?
C15 H15C 0.9700 . ?
